data_4504338
loop_
_publ_author_name
'Yang, En-Cui'
'Zhao, Hong-Kun'
'Ding, Bin'
'Wang, Xiu-Guang'
'Zhao, Xiao-Jun'

_publ_section_title
;
 Four Novel Three-Dimensional Triazole-Based Zinc(II) Metal&#x2212;Organic
 Frameworks Controlled by the Spacers of Dicarboxylate Ligands:&#x00A0;
 Hydrothermal Synthesis, Crystal Structure, and Luminescence Properties
;
_journal_issue 10
_journal_name_full 'Crystal Growth &amp; Design'
_journal_page_first 2009
_journal_paper_doi 10.1021/cg070356n
_journal_volume 7
_journal_year 2007
_chemical_formula_sum 'C8.5 H7 N3 O2 Zn'
_chemical_formula_weight 248.54
_chemical_name_systematic
; 
 ? 
;
_space_group_IT_number 60
_symmetry_cell_setting orthorhombic
_symmetry_space_group_name_Hall '-P 2n 2ab'
_symmetry_space_group_name_H-M 'P b c n'
_atom_sites_solution_hydrogens geom
_atom_sites_solution_primary direct
_atom_sites_solution_secondary difmap
_audit_creation_method SHELXL-97
_cell_angle_alpha 90.00
_cell_angle_beta 90.00
_cell_angle_gamma 90.00
_cell_formula_units_Z 8
_cell_length_a 9.850(2)
_cell_length_b 8.976(2)
_cell_length_c 19.990(4)
_cell_measurement_reflns_used 3928
_cell_measurement_temperature 293(2)
_cell_measurement_theta_max 27.67
_cell_measurement_theta_min 2.90
_cell_volume 1767.4(6)
_computing_cell_refinement 'Bruker SMART APEX II'
_computing_data_collection 'Bruker SMART APEX II'
_computing_data_reduction 'Bruker SAINT'
_computing_molecular_graphics 'Bruker SHELXTL'
_computing_publication_material 'Bruker SHELXTL'
_computing_structure_refinement 'SHELXL-97 (Sheldrick, 1997)'
_computing_structure_solution 'SHELXS-97 (Sheldrick, 1990)'
_diffrn_ambient_temperature 293(2)
_diffrn_measured_fraction_theta_full 1.000
_diffrn_measured_fraction_theta_max 1.000
_diffrn_measurement_device_type 'APEX II CCD area detector'
_diffrn_measurement_method 'phi and omega scans'
_diffrn_radiation_monochromator graphite
_diffrn_radiation_source 'fine-focus sealed tube'
_diffrn_radiation_type MoK\a
_diffrn_radiation_wavelength 0.71073
_diffrn_reflns_av_R_equivalents 0.0231
_diffrn_reflns_av_sigmaI/netI 0.0168
_diffrn_reflns_limit_h_max 11
_diffrn_reflns_limit_h_min -11
_diffrn_reflns_limit_k_max 10
_diffrn_reflns_limit_k_min -6
_diffrn_reflns_limit_l_max 23
_diffrn_reflns_limit_l_min -23
_diffrn_reflns_number 8793
_diffrn_reflns_theta_full 25.00
_diffrn_reflns_theta_max 25.00
_diffrn_reflns_theta_min 2.04
_exptl_absorpt_coefficient_mu 2.755
_exptl_absorpt_correction_T_max 1.000000
_exptl_absorpt_correction_T_min 0.775694
_exptl_absorpt_correction_type multi-scan
_exptl_absorpt_process_details SADABS
_exptl_crystal_colour COLORLESS
_exptl_crystal_density_diffrn 1.868
_exptl_crystal_density_meas ?
_exptl_crystal_density_method 'not measured'
_exptl_crystal_description BLOCK
_exptl_crystal_F_000 1000
_exptl_crystal_size_max 0.24
_exptl_crystal_size_mid 0.22
_exptl_crystal_size_min 0.18
_refine_diff_density_max 0.345
_refine_diff_density_min -0.398
_refine_diff_density_rms 0.056
_refine_ls_extinction_method none
_refine_ls_goodness_of_fit_ref 1.018
_refine_ls_hydrogen_treatment constr
_refine_ls_matrix_type full
_refine_ls_number_parameters 132
_refine_ls_number_reflns 1559
_refine_ls_number_restraints 0
_refine_ls_restrained_S_all 1.018
_refine_ls_R_factor_all 0.0260
_refine_ls_R_factor_gt 0.0209
_refine_ls_shift/su_max 0.002
_refine_ls_shift/su_mean 0.000
_refine_ls_structure_factor_coef Fsqd
_refine_ls_weighting_details 'calc w=1/[\s^2^(Fo^2^)+(0.0350P)^2^+1.0942P] where P=(Fo^2^+2Fc^2^)/3'
_refine_ls_weighting_scheme calc
_refine_ls_wR_factor_gt 0.0575
_refine_ls_wR_factor_ref 0.0598
_reflns_number_gt 1354
_reflns_number_total 1559
_reflns_threshold_expression >2sigma(I)
_cod_data_source_file cg070356n-file006.cif
_cod_data_source_block 60725d
_cod_depositor_comments
;
The following automatic conversions were performed:

'_symmetry_cell_setting' value 'Orthorhombic' changed to
'orthorhombic' according to
/home/saulius/struct/CIF-dictionaries/cif_core.dic dictionary named
'cif_core.dic' version 2.4.1 from
2010-06-29.

'_exptl_absorpt_correction_type' value 'MULTI-SCAN'
changed to 'multi-scan' according to
/home/saulius/struct/CIF-dictionaries/cif_core.dic dictionary named
'cif_core.dic' version 2.4.1 from 2010-06-29.

Automatic conversion script
Id: cif_fix_values 1715 2011-07-08 13:25:40Z adriana 

The following automatic conversions were performed:

'_exptl_crystal_density_meas' value 'NONE' was changed to '?' - the
value is perceived as not measured.

Automatic conversion script
Id: cif_fix_values 3008 2015-01-20 13:52:24Z robertas 
;
_cod_original_cell_volume 1767.5(7)
_cod_original_sg_symbol_H-M Pbcn
_cod_original_formula_sum 'C8.50 H7 N3 O2 Zn'
_cod_database_code 4504338

loop_
_symmetry_equiv_pos_as_xyz
'x, y, z'
'-x+1/2, -y+1/2, z+1/2'
'-x, y, -z+1/2'
'x+1/2, -y+1/2, -z'
'-x, -y, -z'
'x-1/2, y-1/2, -z-1/2'
'x, -y, z-1/2'
'-x-1/2, y-1/2, z'

loop_
_atom_site_label
_atom_site_type_symbol
_atom_site_fract_x
_atom_site_fract_y
_atom_site_fract_z
_atom_site_U_iso_or_equiv
_atom_site_adp_type
_atom_site_occupancy
_atom_site_symmetry_multiplicity
_atom_site_calc_flag
_atom_site_refinement_flags
Zn1 Zn 0.23473(2) 0.20816(3) 0.576909(11) 0.02279(11) Uani 1 1 d .
O1 O 0.32281(17) 0.29098(16) 0.65838(8) 0.0294(4) Uani 1 1 d .
O2 O 0.29474(16) 0.49307(18) 0.59874(8) 0.0277(3) Uani 1 1 d .
N1 N 0.36625(18) 0.1836(2) 0.50275(9) 0.0252(4) Uani 1 1 d .
N2 N 0.48471(18) 0.2546(2) 0.49952(9) 0.0261(4) Uani 1 1 d .
N3 N 0.54823(18) 0.2169(2) 0.44307(9) 0.0246(4) Uani 1 1 d .
C1 C 0.3524(2) 0.0965(2) 0.44671(11) 0.0237(5) Uani 1 1 d .
C2 C 0.4689(2) 0.1183(2) 0.40852(11) 0.0235(5) Uani 1 1 d .
C3 C 0.4848(2) 0.0477(3) 0.34629(12) 0.0316(5) Uani 1 1 d .
H3 H 0.5606 0.0647 0.3196 0.038 Uiso 1 1 calc R
C4 C 0.3844(3) -0.0466(3) 0.32683(12) 0.0369(6) Uani 1 1 d .
H4 H 0.3924 -0.0960 0.2861 0.044 Uiso 1 1 calc R
C5 C 0.2685(3) -0.0716(3) 0.36654(14) 0.0394(6) Uani 1 1 d .
H5 H 0.2035 -0.1393 0.3518 0.047 Uiso 1 1 calc R
C6 C 0.2483(2) 0.0008(4) 0.42635(12) 0.0343(6) Uani 1 1 d .
H6 H 0.1702 -0.0131 0.4517 0.041 Uiso 1 1 calc R
C7 C 0.3416(2) 0.4288(2) 0.64951(10) 0.0228(5) Uani 1 1 d .
C8 C 0.4175(2) 0.5170(3) 0.70156(12) 0.0310(5) Uani 1 1 d .
H8A H 0.3527 0.5757 0.7268 0.037 Uiso 1 1 calc R
H8B H 0.4780 0.5859 0.6789 0.037 Uiso 1 1 calc R
C9 C 0.5000 0.4249(4) 0.7500 0.0358(8) Uani 1 2 d S
H9A H 0.4391 0.3611 0.7752 0.043 Uiso 0.50 1 calc PR
H9B H 0.5609 0.3611 0.7248 0.043 Uiso 0.50 1 calc PR

loop_
_atom_site_aniso_label
_atom_site_aniso_U_11
_atom_site_aniso_U_22
_atom_site_aniso_U_33
_atom_site_aniso_U_23
_atom_site_aniso_U_13
_atom_site_aniso_U_12
Zn1 0.01912(16) 0.02880(18) 0.02046(16) -0.00066(10) 0.00014(9) -0.00025(10)
O1 0.0336(9) 0.0248(8) 0.0297(8) 0.0014(7) -0.0090(7) -0.0030(7)
O2 0.0305(8) 0.0282(8) 0.0243(8) 0.0007(7) -0.0078(7) 0.0021(7)
N1 0.0208(10) 0.0287(10) 0.0261(10) 0.0018(8) 0.0035(8) -0.0009(8)
N2 0.0236(10) 0.0293(10) 0.0254(10) -0.0011(8) 0.0039(8) -0.0007(8)
N3 0.0197(9) 0.0300(11) 0.0241(9) -0.0011(8) 0.0041(7) -0.0019(8)
C1 0.0248(11) 0.0232(11) 0.0230(11) 0.0030(9) 0.0014(9) 0.0003(9)
C2 0.0211(11) 0.0249(11) 0.0246(11) 0.0016(9) 0.0009(8) 0.0017(10)
C3 0.0274(12) 0.0402(14) 0.0272(12) -0.0030(11) 0.0044(9) 0.0010(11)
C4 0.0412(15) 0.0394(15) 0.0301(13) -0.0072(11) -0.0017(10) -0.0019(12)
C5 0.0388(14) 0.0391(14) 0.0403(15) -0.0013(12) -0.0059(11) -0.0143(12)
C6 0.0283(13) 0.0390(13) 0.0355(15) 0.0045(11) 0.0029(10) -0.0095(11)
C7 0.0188(10) 0.0267(11) 0.0230(11) -0.0022(9) -0.0001(8) 0.0005(9)
C8 0.0375(13) 0.0263(12) 0.0291(12) -0.0011(10) -0.0136(10) -0.0007(11)
C9 0.047(2) 0.0275(18) 0.0333(19) 0.000 -0.0185(16) 0.000

loop_
_atom_type_symbol
_atom_type_description
_atom_type_scat_dispersion_real
_atom_type_scat_dispersion_imag
_atom_type_scat_source
C C 0.0033 0.0016 'International Tables Vol C Tables 4.2.6.8 and 6.1.1.4'
H H 0.0000 0.0000 'International Tables Vol C Tables 4.2.6.8 and 6.1.1.4'
N N 0.0061 0.0033 'International Tables Vol C Tables 4.2.6.8 and 6.1.1.4'
O O 0.0106 0.0060 'International Tables Vol C Tables 4.2.6.8 and 6.1.1.4'
Zn Zn 0.2839 1.4301 'International Tables Vol C Tables 4.2.6.8 and 6.1.1.4'

loop_
_geom_angle_atom_site_label_1
_geom_angle_atom_site_label_2
_geom_angle_atom_site_label_3
_geom_angle
_geom_angle_site_symmetry_1
_geom_angle_site_symmetry_3
N1 Zn1 O1 111.66(7) . .
N1 Zn1 N3 119.30(8) . 4_456
O1 Zn1 N3 116.04(7) . 4_456
N1 Zn1 O2 98.67(7) . 8_655
O1 Zn1 O2 104.20(6) . 8_655
N3 Zn1 O2 103.61(7) 4_456 8_655
C7 O1 Zn1 108.34(13) . .
C7 O2 Zn1 132.34(15) . 8_665
N2 N1 C1 108.67(17) . .
N2 N1 Zn1 123.79(14) . .
C1 N1 Zn1 127.54(15) . .
N1 N2 N3 109.30(17) . .
N2 N3 C2 108.86(17) . .
N2 N3 Zn1 121.01(14) . 4_556
C2 N3 Zn1 130.00(15) . 4_556
N1 C1 C2 106.62(19) . .
N1 C1 C6 131.3(2) . .
C2 C1 C6 122.1(2) . .
N3 C2 C1 106.55(18) . .
N3 C2 C3 132.5(2) . .
C1 C2 C3 121.0(2) . .
C4 C3 C2 116.9(2) . .
C4 C3 H3 121.5 . .
C2 C3 H3 121.5 . .
C3 C4 C5 121.9(2) . .
C3 C4 H4 119.1 . .
C5 C4 H4 119.1 . .
C6 C5 C4 122.1(2) . .
C6 C5 H5 118.9 . .
C4 C5 H5 118.9 . .
C5 C6 C1 115.9(2) . .
C5 C6 H6 122.0 . .
C1 C6 H6 122.0 . .
O2 C7 O1 120.7(2) . .
O2 C7 C8 119.9(2) . .
O1 C7 C8 119.37(19) . .
C7 C8 C9 115.0(2) . .
C7 C8 H8A 108.5 . .
C9 C8 H8A 108.5 . .
C7 C8 H8B 108.5 . .
C9 C8 H8B 108.5 . .
H8A C8 H8B 107.5 . .
C8 C9 C8 113.6(3) 3_656 .
C8 C9 H9A 108.8 3_656 .
C8 C9 H9A 108.8 . .
C8 C9 H9B 108.8 3_656 .
C8 C9 H9B 108.8 . .
H9A C9 H9B 107.7 . .

loop_
_geom_bond_atom_site_label_1
_geom_bond_atom_site_label_2
_geom_bond_distance
_geom_bond_site_symmetry_2
Zn1 N1 1.9812(18) .
Zn1 O1 1.9895(15) .
Zn1 N3 1.9967(18) 4_456
Zn1 O2 2.0007(17) 8_655
O1 C7 1.263(3) .
O2 C7 1.255(3) .
O2 Zn1 2.0007(17) 8_665
N1 N2 1.331(3) .
N1 C1 1.373(3) .
N2 N3 1.334(2) .
N3 C2 1.368(3) .
N3 Zn1 1.9967(18) 4_556
C1 C2 1.392(3) .
C1 C6 1.399(3) .
C2 C3 1.405(3) .
C3 C4 1.359(3) .
C3 H3 0.9300 .
C4 C5 1.408(4) .
C4 H4 0.9300 .
C5 C6 1.375(4) .
C5 H5 0.9300 .
C6 H6 0.9300 .
C7 C8 1.507(3) .
C8 C9 1.511(3) .
C8 H8A 0.9700 .
C8 H8B 0.9700 .
C9 C8 1.511(3) 3_656
C9 H9A 0.9700 .
C9 H9B 0.9700 .

loop_
_geom_torsion_atom_site_label_1
_geom_torsion_atom_site_label_2
_geom_torsion_atom_site_label_3
_geom_torsion_atom_site_label_4
_geom_torsion
_geom_torsion_site_symmetry_1
_geom_torsion_site_symmetry_4
N1 Zn1 O1 C7 76.37(16) . .
N3 Zn1 O1 C7 -64.90(16) 4_456 .
O2 Zn1 O1 C7 -178.10(14) 8_655 .
O1 Zn1 N1 N2 -19.80(18) . .
N3 Zn1 N1 N2 120.07(16) 4_456 .
O2 Zn1 N1 N2 -128.91(17) 8_655 .
O1 Zn1 N1 C1 161.58(17) . .
N3 Zn1 N1 C1 -58.5(2) 4_456 .
O2 Zn1 N1 C1 52.47(19) 8_655 .
C1 N1 N2 N3 0.2(2) . .
Zn1 N1 N2 N3 -178.66(13) . .
N1 N2 N3 C2 0.0(2) . .
N1 N2 N3 Zn1 -176.28(13) . 4_556
N2 N1 C1 C2 -0.2(2) . .
Zn1 N1 C1 C2 178.54(15) . .
N2 N1 C1 C6 179.7(2) . .
Zn1 N1 C1 C6 -1.6(4) . .
N2 N3 C2 C1 -0.1(2) . .
Zn1 N3 C2 C1 175.68(15) 4_556 .
N2 N3 C2 C3 177.9(2) . .
Zn1 N3 C2 C3 -6.3(4) 4_556 .
N1 C1 C2 N3 0.2(2) . .
C6 C1 C2 N3 -179.7(2) . .
N1 C1 C2 C3 -178.1(2) . .
C6 C1 C2 C3 2.0(3) . .
N3 C2 C3 C4 179.6(2) . .
C1 C2 C3 C4 -2.6(3) . .
C2 C3 C4 C5 0.8(4) . .
C3 C4 C5 C6 1.8(4) . .
C4 C5 C6 C1 -2.4(4) . .
N1 C1 C6 C5 -179.3(2) . .
C2 C1 C6 C5 0.5(4) . .
Zn1 O2 C7 O1 163.91(16) 8_665 .
Zn1 O2 C7 C8 -14.3(3) 8_665 .
Zn1 O1 C7 O2 6.7(2) . .
Zn1 O1 C7 C8 -175.01(16) . .
O2 C7 C8 C9 -164.50(18) . .
O1 C7 C8 C9 17.3(3) . .
C7 C8 C9 C8 176.0(2) . 3_656
